data_7155924
loop_
_publ_author_name
'Dai, Lu'
'Hou, Yuxuan'
'Zhang, Lvye'
'Chen, Zhangtao'
'Zeng, Xiaofei'
'Zhong, Guofu'

_publ_section_title
;
 Construction of Tetrahydropyranoquinoline Derivatives via an Asymmetric
 Organocatalytic aza-Michael-IED/HAD Cascade Reaction
;
_journal_name_full 'Org. Biomol. Chem.'
_journal_paper_doi 10.1039/C7OB02231J
_journal_year 2017
_chemical_absolute_configuration ad
_chemical_formula_moiety 'C48 H51 N3 O8 S2'
_chemical_formula_sum 'C48 H51 N3 O8 S2'
_chemical_formula_weight 862.04
_chemical_name_systematic
;

 ?

;
_space_group_IT_number 4
_symmetry_cell_setting monoclinic
_symmetry_space_group_name_Hall 'P 2yb'
_symmetry_space_group_name_H-M 'P 1 21 1'
_atom_sites_solution_hydrogens geom
_atom_sites_solution_primary direct
_atom_sites_solution_secondary difmap
_audit_creation_method SHELXL-97
_audit_update_record
;
2016-08-16 deposited with the CCDC.
2017-10-12 downloaded from the CCDC.
;
_cell_angle_alpha 90.00
_cell_angle_beta 95.529(2)
_cell_angle_gamma 90.00
_cell_formula_units_Z 2
_cell_length_a 11.2130(4)
_cell_length_b 13.1574(5)
_cell_length_c 14.6972(4)
_cell_measurement_reflns_used 5100
_cell_measurement_temperature 173(2)
_cell_measurement_theta_max 22.76
_cell_measurement_theta_min 2.68
_cell_volume 2158.25(13)
_computing_cell_refinement 'Bruker SMART'
_computing_data_collection 'Bruker SMART'
_computing_data_reduction 'Bruker SAINT'
_computing_molecular_graphics 'Bruker SHELXTL'
_computing_publication_material 'Bruker SHELXTL'
_computing_structure_refinement 'SHELXL-97 (Sheldrick, 1997)'
_computing_structure_solution 'SHELXS-97 (Sheldrick, 1990)'
_diffrn_ambient_temperature 173(2)
_diffrn_measured_fraction_theta_full 0.998
_diffrn_measured_fraction_theta_max 0.998
_diffrn_measurement_device_type 'CCD area detector'
_diffrn_measurement_method 'phi and omega scans'
_diffrn_radiation_monochromator graphite
_diffrn_radiation_source 'fine-focus sealed tube'
_diffrn_radiation_type MoK\a
_diffrn_radiation_wavelength 0.71073
_diffrn_reflns_av_R_equivalents 0.0471
_diffrn_reflns_av_sigmaI/netI 0.0636
_diffrn_reflns_limit_h_max 14
_diffrn_reflns_limit_h_min -14
_diffrn_reflns_limit_k_max 16
_diffrn_reflns_limit_k_min -16
_diffrn_reflns_limit_l_max 18
_diffrn_reflns_limit_l_min -18
_diffrn_reflns_number 23247
_diffrn_reflns_theta_full 26.43
_diffrn_reflns_theta_max 26.43
_diffrn_reflns_theta_min 1.82
_exptl_absorpt_coefficient_mu 0.182
_exptl_absorpt_correction_T_max 0.9909
_exptl_absorpt_correction_T_min 0.9732
_exptl_absorpt_correction_type multi-scan
_exptl_absorpt_process_details sadabs
_exptl_crystal_colour colourless
_exptl_crystal_density_diffrn 1.326
_exptl_crystal_density_method 'not measured'
_exptl_crystal_description plate
_exptl_crystal_F_000 912
_exptl_crystal_size_max 0.15
_exptl_crystal_size_mid 0.14
_exptl_crystal_size_min 0.05
_refine_diff_density_max 0.418
_refine_diff_density_min -0.529
_refine_diff_density_rms 0.128
_refine_ls_abs_structure_details 'Flack H D (1983), Acta Cryst. A39, 876-881'
_refine_ls_abs_structure_Flack 0.06(8)
_refine_ls_extinction_method none
_refine_ls_goodness_of_fit_ref 1.110
_refine_ls_hydrogen_treatment constr
_refine_ls_matrix_type full
_refine_ls_number_parameters 555
_refine_ls_number_reflns 7860
_refine_ls_number_restraints 1
_refine_ls_restrained_S_all 1.110
_refine_ls_R_factor_all 0.0711
_refine_ls_R_factor_gt 0.0483
_refine_ls_shift/su_max 0.000
_refine_ls_shift/su_mean 0.000
_refine_ls_structure_factor_coef Fsqd
_refine_ls_weighting_details 'calc w=1/[\s^2^(Fo^2^)+(0.0903P)^2^+0.0000P] where P=(Fo^2^+2Fc^2^)/3'
_refine_ls_weighting_scheme calc
_refine_ls_wR_factor_gt 0.1202
_refine_ls_wR_factor_ref 0.1578
_reflns_number_gt 6327
_reflns_number_total 7860
_reflns_threshold_expression >2sigma(I)
_cod_data_source_file c7ob02231j2.cif
_cod_data_source_block zgf61
_cod_depositor_comments
;
The following automatic conversions were performed:

'_symmetry_cell_setting' value 'Monoclinic' changed to 'monoclinic'
according to
/home/data/users/saulius/crontab/automatic-downloads/rss-feeds/RSC/lib/dictionaries/cif_core.dic
dictionary named 'cif_core.dic' version 2.4.2 from 2011-04-26.

Automatic conversion script
Id: cif_fix_values 4973 2017-02-22 13:04:09Z antanas 
;
_cod_original_sg_symbol_H-M P2(1)
_cod_database_code 7155924

loop_
_symmetry_equiv_pos_as_xyz
'x, y, z'
'-x, y+1/2, -z'

loop_
_atom_site_label
_atom_site_type_symbol
_atom_site_fract_x
_atom_site_fract_y
_atom_site_fract_z
_atom_site_U_iso_or_equiv
_atom_site_adp_type
_atom_site_occupancy
_atom_site_symmetry_multiplicity
_atom_site_calc_flag
_atom_site_refinement_flags
C1 C -0.0643(3) 0.5436(3) 0.5540(2) 0.0242(8) Uani 1 1 d .
C2 C -0.1371(3) 0.5801(4) 0.4789(3) 0.0296(9) Uani 1 1 d .
H2 H -0.1205 0.6433 0.4517 0.036 Uiso 1 1 calc R
C3 C -0.2336(3) 0.5222(4) 0.4452(3) 0.0360(11) Uani 1 1 d .
H3 H -0.2854 0.5467 0.3950 0.043 Uiso 1 1 calc R
C4 C -0.2562(3) 0.4296(4) 0.4829(3) 0.0371(11) Uani 1 1 d .
H4 H -0.3220 0.3899 0.4577 0.044 Uiso 1 1 calc R
C5 C -0.1837(3) 0.3938(4) 0.5574(3) 0.0312(10) Uani 1 1 d .
H5 H -0.1995 0.3294 0.5829 0.037 Uiso 1 1 calc R
C6 C -0.0879(3) 0.4516(3) 0.5951(2) 0.0241(8) Uani 1 1 d .
C7 C 0.0064(3) 0.4179(3) 0.6705(2) 0.0226(8) Uani 1 1 d .
H7 H 0.0112 0.4703 0.7201 0.027 Uiso 1 1 calc R
C8 C 0.1266(3) 0.4184(3) 0.6262(2) 0.0198(8) Uani 1 1 d .
H8 H 0.1162 0.3759 0.5696 0.024 Uiso 1 1 calc R
C9 C -0.0123(3) 0.3167(3) 0.7122(2) 0.0280(9) Uani 1 1 d .
H9 H -0.0898 0.2996 0.7284 0.034 Uiso 1 1 calc R
C10 C 0.0751(4) 0.2501(3) 0.7275(3) 0.0274(9) Uani 1 1 d .
C11 C 0.0513(4) 0.1469(3) 0.7652(3) 0.0301(10) Uani 1 1 d .
C12 C 0.1265(5) -0.0189(4) 0.7970(4) 0.0544(14) Uani 1 1 d .
H12A H 0.0830 -0.0181 0.8525 0.065 Uiso 1 1 calc R
H12B H 0.0776 -0.0569 0.7487 0.065 Uiso 1 1 calc R
C13 C 0.2410(5) -0.0678(4) 0.8167(4) 0.0590(15) Uani 1 1 d .
H13A H 0.2755 -0.0825 0.7594 0.089 Uiso 1 1 calc R
H13B H 0.2304 -0.1315 0.8496 0.089 Uiso 1 1 calc R
H13C H 0.2949 -0.0229 0.8546 0.089 Uiso 1 1 calc R
C14 C 0.2250(3) 0.3703(3) 0.6918(2) 0.0204(8) Uani 1 1 d .
H14 H 0.2307 0.4084 0.7510 0.025 Uiso 1 1 calc R
C15 C 0.3485(3) 0.3126(3) 0.5718(2) 0.0265(9) Uani 1 1 d .
H15A H 0.3014 0.3452 0.5193 0.032 Uiso 1 1 calc R
H15B H 0.3205 0.2418 0.5780 0.032 Uiso 1 1 calc R
C16 C 0.4804(3) 0.3162(3) 0.5614(2) 0.0286(9) Uani 1 1 d .
H16A H 0.5046 0.3837 0.5398 0.034 Uiso 1 1 calc R
H16B H 0.5037 0.2633 0.5187 0.034 Uiso 1 1 calc R
C17 C 0.5348(3) 0.2954(3) 0.6596(3) 0.0283(9) Uani 1 1 d .
H17A H 0.6126 0.3308 0.6720 0.034 Uiso 1 1 calc R
H17B H 0.5476 0.2216 0.6695 0.034 Uiso 1 1 calc R
C18 C 0.4423(3) 0.3369(3) 0.7221(2) 0.0208(8) Uani 1 1 d .
H18 H 0.4140 0.2786 0.7580 0.025 Uiso 1 1 calc R
C19 C 0.4922(3) 0.4200(3) 0.7913(2) 0.0201(8) Uani 1 1 d .
C20 C 0.6129(3) 0.3836(3) 0.8401(2) 0.0246(9) Uani 1 1 d .
C21 C 0.6304(4) 0.2827(4) 0.8625(3) 0.0309(9) Uani 1 1 d .
H21 H 0.5670 0.2355 0.8489 0.037 Uiso 1 1 calc R
C22 C 0.7396(4) 0.2487(4) 0.9047(3) 0.0409(11) Uani 1 1 d .
H22 H 0.7507 0.1787 0.9186 0.049 Uiso 1 1 calc R
C23 C 0.8316(4) 0.3162(4) 0.9262(3) 0.0426(12) Uani 1 1 d .
H23 H 0.9065 0.2931 0.9544 0.051 Uiso 1 1 calc R
C24 C 0.8141(4) 0.4167(4) 0.9067(3) 0.0417(11) Uani 1 1 d .
H24 H 0.8768 0.4638 0.9230 0.050 Uiso 1 1 calc R
C25 C 0.7058(3) 0.4514(4) 0.8633(3) 0.0307(9) Uani 1 1 d .
H25 H 0.6956 0.5216 0.8495 0.037 Uiso 1 1 calc R
C26 C 0.5040(3) 0.5243(3) 0.7470(2) 0.0237(8) Uani 1 1 d .
C27 C 0.5896(3) 0.5410(3) 0.6846(3) 0.0283(9) Uani 1 1 d .
H27 H 0.6384 0.4863 0.6681 0.034 Uiso 1 1 calc R
C28 C 0.6038(4) 0.6368(4) 0.6468(3) 0.0344(11) Uani 1 1 d .
H28 H 0.6606 0.6467 0.6036 0.041 Uiso 1 1 calc R
C29 C 0.5350(4) 0.7176(4) 0.6722(3) 0.0363(10) Uani 1 1 d .
H29 H 0.5468 0.7835 0.6482 0.044 Uiso 1 1 calc R
C30 C 0.4505(4) 0.7025(4) 0.7314(3) 0.0357(10) Uani 1 1 d .
H30 H 0.4026 0.7578 0.7480 0.043 Uiso 1 1 calc R
C31 C 0.4337(4) 0.6059(3) 0.7679(2) 0.0266(9) Uani 1 1 d .
H31 H 0.3729 0.5961 0.8079 0.032 Uiso 1 1 calc R
C32 C 0.4631(4) 0.3338(4) 1.0347(3) 0.0348(10) Uani 1 1 d .
H32A H 0.4296 0.2714 1.0062 0.052 Uiso 1 1 calc R
H32B H 0.4397 0.3391 1.0970 0.052 Uiso 1 1 calc R
H32C H 0.5507 0.3319 1.0366 0.052 Uiso 1 1 calc R
C33 C 0.4928(4) 0.5578(4) 1.0074(3) 0.0396(11) Uani 1 1 d .
H33A H 0.5752 0.5511 0.9914 0.059 Uiso 1 1 calc R
H33B H 0.4932 0.5637 1.0739 0.059 Uiso 1 1 calc R
H33C H 0.4561 0.6186 0.9782 0.059 Uiso 1 1 calc R
C34 C 0.2443(4) 0.4652(4) 0.9793(3) 0.0405(12) Uani 1 1 d .
H34A H 0.2194 0.5307 0.9520 0.061 Uiso 1 1 calc R
H34B H 0.2310 0.4653 1.0442 0.061 Uiso 1 1 calc R
H34C H 0.1973 0.4105 0.9479 0.061 Uiso 1 1 calc R
C35 C 0.1575(3) 0.5281(3) 0.5982(2) 0.0225(8) Uani 1 1 d .
H35 H 0.2133 0.5579 0.6483 0.027 Uiso 1 1 calc R
C36 C 0.2191(3) 0.5307(3) 0.5109(2) 0.0216(8) Uani 1 1 d .
C37 C 0.3383(3) 0.5603(3) 0.5129(2) 0.0249(8) Uani 1 1 d .
H37 H 0.3786 0.5850 0.5683 0.030 Uiso 1 1 calc R
C38 C 0.3989(3) 0.5545(3) 0.4359(3) 0.0275(9) Uani 1 1 d .
H38 H 0.4809 0.5734 0.4380 0.033 Uiso 1 1 calc R
C39 C 0.3379(3) 0.5207(3) 0.3562(2) 0.0266(9) Uani 1 1 d .
C40 C 0.2192(3) 0.4935(3) 0.3502(3) 0.0281(9) Uani 1 1 d .
H40 H 0.1791 0.4716 0.2937 0.034 Uiso 1 1 calc R
C41 C 0.1593(3) 0.4985(4) 0.4278(2) 0.0284(9) Uani 1 1 d .
H41 H 0.0771 0.4800 0.4249 0.034 Uiso 1 1 calc R
C42 C -0.0113(3) 0.7020(3) 0.7342(3) 0.0287(9) Uani 1 1 d .
C43 C 0.0595(4) 0.6656(4) 0.8100(3) 0.0350(10) Uani 1 1 d .
H43 H 0.1399 0.6451 0.8050 0.042 Uiso 1 1 calc R
C44 C 0.0107(4) 0.6597(4) 0.8934(3) 0.0358(10) Uani 1 1 d .
H44 H 0.0585 0.6341 0.9452 0.043 Uiso 1 1 calc R
C45 C -0.1044(4) 0.6897(4) 0.9029(3) 0.0366(11) Uani 1 1 d .
C46 C -0.1554(4) 0.6809(4) 0.9941(3) 0.0469(13) Uani 1 1 d .
H46A H -0.1875 0.6124 1.0008 0.070 Uiso 1 1 calc R
H46B H -0.2198 0.7308 0.9971 0.070 Uiso 1 1 calc R
H46C H -0.0921 0.6940 1.0434 0.070 Uiso 1 1 calc R
C47 C -0.1733(4) 0.7277(4) 0.8257(3) 0.0409(11) Uani 1 1 d .
H47 H -0.2529 0.7502 0.8308 0.049 Uiso 1 1 calc R
C48 C -0.1267(4) 0.7327(4) 0.7426(3) 0.0360(11) Uani 1 1 d .
H48 H -0.1748 0.7576 0.6906 0.043 Uiso 1 1 calc R
N1 N 0.0470(3) 0.5926(3) 0.5869(2) 0.0254(7) Uani 1 1 d .
N2 N 0.3404(3) 0.3710(3) 0.65721(19) 0.0207(7) Uani 1 1 d .
N3 N 0.4022(3) 0.5115(3) 0.2737(2) 0.0375(9) Uani 1 1 d .
O1 O 0.1914(2) 0.2647(2) 0.70890(18) 0.0275(6) Uani 1 1 d .
O2 O -0.0438(3) 0.1230(3) 0.7898(2) 0.0444(8) Uani 1 1 d .
O3 O 0.1449(3) 0.0855(2) 0.7664(2) 0.0389(7) Uani 1 1 d .
O4 O 0.4040(2) 0.4267(2) 0.85599(15) 0.0232(6) Uani 1 1 d .
O5 O 0.5070(3) 0.5361(4) 0.2781(2) 0.0617(12) Uani 1 1 d .
O6 O 0.3480(3) 0.4794(4) 0.2042(2) 0.0682(13) Uani 1 1 d .
O7 O 0.1733(3) 0.7355(2) 0.6435(2) 0.0388(7) Uani 1 1 d .
O8 O -0.0317(3) 0.7683(2) 0.5691(2) 0.0403(8) Uani 1 1 d .
S1 S 0.40569(9) 0.44443(9) 0.96746(6) 0.0311(2) Uani 1 1 d .
S2 S 0.04930(9) 0.70812(8) 0.62753(7) 0.0297(2) Uani 1 1 d .

loop_
_atom_site_aniso_label
_atom_site_aniso_U_11
_atom_site_aniso_U_22
_atom_site_aniso_U_33
_atom_site_aniso_U_23
_atom_site_aniso_U_13
_atom_site_aniso_U_12
C1 0.0202(17) 0.029(2) 0.0235(17) -0.0045(18) 0.0021(14) 0.0016(18)
C2 0.027(2) 0.031(2) 0.032(2) -0.001(2) 0.0038(16) 0.008(2)
C3 0.025(2) 0.049(3) 0.032(2) -0.005(2) -0.0050(16) 0.009(2)
C4 0.0223(19) 0.054(3) 0.035(2) -0.010(2) 0.0024(16) -0.002(2)
C5 0.0226(19) 0.034(3) 0.039(2) -0.003(2) 0.0096(16) 0.0001(19)
C6 0.0209(17) 0.027(2) 0.0253(17) -0.0031(19) 0.0063(14) -0.0009(18)
C7 0.0250(18) 0.022(2) 0.0210(16) -0.0016(17) 0.0047(14) 0.0018(17)
C8 0.0222(17) 0.019(2) 0.0184(15) -0.0047(16) 0.0010(13) -0.0028(16)
C9 0.027(2) 0.032(2) 0.0256(18) -0.0010(19) 0.0044(15) -0.0023(19)
C10 0.035(2) 0.024(2) 0.0235(18) -0.0009(18) 0.0056(16) -0.0050(19)
C11 0.038(2) 0.029(2) 0.0230(19) 0.0022(18) 0.0025(17) -0.005(2)
C12 0.057(3) 0.030(3) 0.076(4) 0.013(3) 0.007(3) -0.004(3)
C13 0.058(3) 0.033(3) 0.083(4) 0.019(3) -0.008(3) 0.001(3)
C14 0.0264(18) 0.0143(19) 0.0206(16) -0.0002(16) 0.0019(14) -0.0026(17)
C15 0.036(2) 0.022(2) 0.0206(17) -0.0056(17) 0.0005(15) -0.0005(19)
C16 0.038(2) 0.023(2) 0.0252(18) -0.0041(18) 0.0064(16) 0.0023(19)
C17 0.032(2) 0.024(2) 0.0291(19) -0.0062(18) 0.0033(16) 0.0042(19)
C18 0.0239(18) 0.0165(19) 0.0217(16) 0.0000(16) 0.0008(14) 0.0024(17)
C19 0.0213(17) 0.022(2) 0.0172(15) -0.0005(16) 0.0029(13) 0.0024(16)
C20 0.0271(19) 0.027(2) 0.0197(17) -0.0005(17) 0.0037(14) 0.0055(18)
C21 0.031(2) 0.029(2) 0.033(2) 0.006(2) 0.0024(16) 0.005(2)
C22 0.040(2) 0.038(3) 0.044(2) 0.012(2) 0.0018(19) 0.011(2)
C23 0.030(2) 0.051(3) 0.046(2) 0.013(3) -0.0010(19) 0.013(2)
C24 0.031(2) 0.046(3) 0.046(2) 0.007(2) -0.0071(18) -0.001(2)
C25 0.029(2) 0.027(2) 0.035(2) 0.002(2) -0.0043(16) 0.001(2)
C26 0.0280(19) 0.023(2) 0.0187(16) -0.0020(17) -0.0065(14) -0.0018(18)
C27 0.030(2) 0.027(2) 0.0283(19) 0.0008(19) 0.0009(16) 0.0006(19)
C28 0.040(2) 0.039(3) 0.0232(19) 0.001(2) -0.0033(17) -0.017(2)
C29 0.057(3) 0.021(2) 0.028(2) 0.007(2) -0.0128(19) -0.008(2)
C30 0.050(2) 0.024(2) 0.031(2) -0.003(2) -0.0098(18) 0.007(2)
C31 0.034(2) 0.022(2) 0.0228(18) -0.0013(18) -0.0029(15) 0.0035(18)
C32 0.043(2) 0.031(2) 0.031(2) 0.008(2) 0.0062(18) 0.009(2)
C33 0.053(3) 0.033(3) 0.033(2) -0.010(2) 0.0017(19) -0.010(2)
C34 0.034(2) 0.051(3) 0.037(2) -0.003(2) 0.0056(18) 0.015(2)
C35 0.0222(18) 0.021(2) 0.0237(17) 0.0016(17) 0.0007(14) 0.0023(18)
C36 0.0263(18) 0.017(2) 0.0211(17) 0.0021(16) 0.0008(14) 0.0022(17)
C37 0.029(2) 0.022(2) 0.0223(17) -0.0010(17) -0.0057(15) -0.0046(18)
C38 0.0275(19) 0.024(2) 0.0304(19) 0.0070(19) 0.0019(15) -0.0033(18)
C39 0.033(2) 0.027(2) 0.0207(17) 0.0036(18) 0.0068(15) 0.0045(19)
C40 0.034(2) 0.029(2) 0.0208(17) -0.0019(18) -0.0022(15) -0.0011(19)
C41 0.0278(19) 0.034(2) 0.0230(18) 0.0020(19) -0.0017(15) -0.0035(19)
C42 0.032(2) 0.017(2) 0.036(2) -0.0063(19) -0.0011(16) 0.0005(19)
C43 0.029(2) 0.037(3) 0.038(2) -0.007(2) -0.0033(17) 0.013(2)
C44 0.036(2) 0.037(3) 0.032(2) -0.005(2) -0.0056(18) 0.009(2)
C45 0.041(2) 0.033(3) 0.034(2) -0.012(2) -0.0016(18) -0.002(2)
C46 0.049(3) 0.054(4) 0.039(2) -0.008(3) 0.008(2) 0.005(3)
C47 0.030(2) 0.046(3) 0.046(2) -0.004(2) -0.0004(18) 0.007(2)
C48 0.033(2) 0.033(3) 0.040(2) 0.002(2) -0.0088(17) 0.006(2)
N1 0.0247(16) 0.0205(18) 0.0311(16) -0.0001(15) 0.0028(13) 0.0028(15)
N2 0.0226(15) 0.0206(17) 0.0185(13) -0.0026(14) -0.0002(11) -0.0010(14)
N3 0.046(2) 0.043(2) 0.0245(17) -0.0012(18) 0.0094(16) 0.004(2)
O1 0.0282(14) 0.0203(15) 0.0343(14) 0.0034(13) 0.0041(11) -0.0028(12)
O2 0.0443(18) 0.0327(18) 0.059(2) 0.0106(17) 0.0196(16) -0.0064(15)
O3 0.0412(17) 0.0239(17) 0.0524(18) 0.0105(15) 0.0081(14) -0.0011(15)
O4 0.0242(12) 0.0255(16) 0.0200(11) -0.0019(12) 0.0030(9) 0.0014(12)
O5 0.0445(19) 0.100(4) 0.0435(18) -0.012(2) 0.0206(15) -0.012(2)
O6 0.063(2) 0.112(4) 0.0306(17) -0.023(2) 0.0110(15) -0.014(2)
O7 0.0353(15) 0.0247(18) 0.0567(19) -0.0010(15) 0.0060(13) -0.0052(14)
O8 0.0541(18) 0.0260(17) 0.0401(16) 0.0098(15) 0.0022(14) 0.0126(16)
S1 0.0385(5) 0.0289(6) 0.0260(5) 0.0003(5) 0.0044(4) 0.0021(5)
S2 0.0339(5) 0.0186(5) 0.0363(5) 0.0018(5) 0.0022(4) 0.0019(5)

loop_
_atom_type_symbol
_atom_type_description
_atom_type_scat_dispersion_real
_atom_type_scat_dispersion_imag
_atom_type_scat_source
C C 0.0033 0.0016 'International Tables Vol C Tables 4.2.6.8 and 6.1.1.4'
H H 0.0000 0.0000 'International Tables Vol C Tables 4.2.6.8 and 6.1.1.4'
N N 0.0061 0.0033 'International Tables Vol C Tables 4.2.6.8 and 6.1.1.4'
O O 0.0106 0.0060 'International Tables Vol C Tables 4.2.6.8 and 6.1.1.4'
S S 0.1246 0.1234 'International Tables Vol C Tables 4.2.6.8 and 6.1.1.4'

loop_
_geom_angle_atom_site_label_1
_geom_angle_atom_site_label_2
_geom_angle_atom_site_label_3
_geom_angle
C6 C1 C2 121.4(4)
C6 C1 N1 116.0(3)
C2 C1 N1 122.2(4)
C3 C2 C1 118.4(4)
C3 C2 H2 120.8
C1 C2 H2 120.8
C4 C3 C2 121.0(4)
C4 C3 H3 119.5
C2 C3 H3 119.5
C3 C4 C5 120.4(4)
C3 C4 H4 119.8
C5 C4 H4 119.8
C4 C5 C6 120.2(4)
C4 C5 H5 119.9
C6 C5 H5 119.9
C5 C6 C1 118.5(3)
C5 C6 C7 126.0(4)
C1 C6 C7 114.9(3)
C9 C7 C6 116.4(3)
C9 C7 C8 109.8(3)
C6 C7 C8 105.3(3)
C9 C7 H7 108.4
C6 C7 H7 108.4
C8 C7 H7 108.4
C14 C8 C35 112.7(3)
C14 C8 C7 109.7(3)
C35 C8 C7 109.9(3)
C14 C8 H8 108.1
C35 C8 H8 108.1
C7 C8 H8 108.1
C10 C9 C7 122.2(4)
C10 C9 H9 118.9
C7 C9 H9 118.9
C9 C10 O1 125.3(4)
C9 C10 C11 120.6(4)
O1 C10 C11 114.0(3)
O2 C11 O3 124.3(4)
O2 C11 C10 122.9(4)
O3 C11 C10 112.9(3)
C13 C12 O3 109.4(4)
C13 C12 H12A 109.8
O3 C12 H12A 109.8
C13 C12 H12B 109.8
O3 C12 H12B 109.8
H12A C12 H12B 108.2
C12 C13 H13A 109.5
C12 C13 H13B 109.5
H13A C13 H13B 109.5
C12 C13 H13C 109.5
H13A C13 H13C 109.5
H13B C13 H13C 109.5
N2 C14 O1 108.8(3)
N2 C14 C8 113.2(3)
O1 C14 C8 108.5(3)
N2 C14 H14 108.8
O1 C14 H14 108.8
C8 C14 H14 108.8
N2 C15 C16 102.2(3)
N2 C15 H15A 111.3
C16 C15 H15A 111.3
N2 C15 H15B 111.3
C16 C15 H15B 111.3
H15A C15 H15B 109.2
C15 C16 C17 101.8(3)
C15 C16 H16A 111.4
C17 C16 H16A 111.4
C15 C16 H16B 111.4
C17 C16 H16B 111.4
H16A C16 H16B 109.3
C16 C17 C18 105.4(3)
C16 C17 H17A 110.7
C18 C17 H17A 110.7
C16 C17 H17B 110.7
C18 C17 H17B 110.7
H17A C17 H17B 108.8
N2 C18 C17 104.1(3)
N2 C18 C19 114.4(3)
C17 C18 C19 114.5(3)
N2 C18 H18 107.8
C17 C18 H18 107.8
C19 C18 H18 107.8
O4 C19 C26 108.6(3)
O4 C19 C20 109.8(3)
C26 C19 C20 111.6(3)
O4 C19 C18 104.3(3)
C26 C19 C18 113.0(3)
C20 C19 C18 109.2(3)
C21 C20 C25 118.3(4)
C21 C20 C19 120.5(4)
C25 C20 C19 121.2(4)
C20 C21 C22 121.0(4)
C20 C21 H21 119.5
C22 C21 H21 119.5
C23 C22 C21 120.3(5)
C23 C22 H22 119.9
C21 C22 H22 119.9
C24 C23 C22 119.3(4)
C24 C23 H23 120.4
C22 C23 H23 120.4
C23 C24 C25 121.0(5)
C23 C24 H24 119.5
C25 C24 H24 119.5
C20 C25 C24 120.2(4)
C20 C25 H25 119.9
C24 C25 H25 119.9
C31 C26 C27 117.6(4)
C31 C26 C19 121.8(3)
C27 C26 C19 120.6(3)
C28 C27 C26 120.8(4)
C28 C27 H27 119.6
C26 C27 H27 119.6
C29 C28 C27 119.9(4)
C29 C28 H28 120.0
C27 C28 H28 120.0
C30 C29 C28 120.0(4)
C30 C29 H29 120.0
C28 C29 H29 120.0
C29 C30 C31 120.4(4)
C29 C30 H30 119.8
C31 C30 H30 119.8
C26 C31 C30 121.2(4)
C26 C31 H31 119.4
C30 C31 H31 119.4
S1 C32 H32A 109.5
S1 C32 H32B 109.5
H32A C32 H32B 109.5
S1 C32 H32C 109.5
H32A C32 H32C 109.5
H32B C32 H32C 109.5
S1 C33 H33A 109.5
S1 C33 H33B 109.5
H33A C33 H33B 109.5
S1 C33 H33C 109.5
H33A C33 H33C 109.5
H33B C33 H33C 109.5
S1 C34 H34A 109.5
S1 C34 H34B 109.5
H34A C34 H34B 109.5
S1 C34 H34C 109.5
H34A C34 H34C 109.5
H34B C34 H34C 109.5
N1 C35 C36 109.5(3)
N1 C35 C8 110.7(3)
C36 C35 C8 112.2(3)
N1 C35 H35 108.1
C36 C35 H35 108.1
C8 C35 H35 108.1
C37 C36 C41 118.8(3)
C37 C36 C35 120.3(3)
C41 C36 C35 120.8(3)
C38 C37 C36 121.1(3)
C38 C37 H37 119.5
C36 C37 H37 119.5
C39 C38 C37 118.4(3)
C39 C38 H38 120.8
C37 C38 H38 120.8
C38 C39 C40 122.6(3)
C38 C39 N3 119.1(3)
C40 C39 N3 118.3(3)
C39 C40 C41 118.7(3)
C39 C40 H40 120.7
C41 C40 H40 120.7
C40 C41 C36 120.3(4)
C40 C41 H41 119.8
C36 C41 H41 119.8
C48 C42 C43 120.1(4)
C48 C42 S2 120.8(3)
C43 C42 S2 119.1(3)
C42 C43 C44 118.8(4)
C42 C43 H43 120.6
C44 C43 H43 120.6
C45 C44 C43 121.9(4)
C45 C44 H44 119.1
C43 C44 H44 119.1
C44 C45 C47 118.1(4)
C44 C45 C46 120.6(4)
C47 C45 C46 121.2(4)
C45 C46 H46A 109.5
C45 C46 H46B 109.5
H46A C46 H46B 109.5
C45 C46 H46C 109.5
H46A C46 H46C 109.5
H46B C46 H46C 109.5
C48 C47 C45 120.6(4)
C48 C47 H47 119.7
C45 C47 H47 119.7
C42 C48 C47 120.5(4)
C42 C48 H48 119.7
C47 C48 H48 119.7
C1 N1 C35 117.5(3)
C1 N1 S2 121.3(3)
C35 N1 S2 120.3(3)
C14 N2 C15 115.4(3)
C14 N2 C18 115.7(3)
C15 N2 C18 106.3(3)
O6 N3 O5 122.8(3)
O6 N3 C39 118.4(4)
O5 N3 C39 118.8(3)
C10 O1 C14 115.6(3)
C11 O3 C12 116.2(4)
C19 O4 S1 136.1(2)
O4 S1 C32 112.98(17)
O4 S1 C33 112.60(18)
C32 S1 C33 108.7(2)
O4 S1 C34 101.27(16)
C32 S1 C34 111.1(2)
C33 S1 C34 110.0(2)
O8 S2 O7 120.6(2)
O8 S2 N1 108.06(18)
O7 S2 N1 105.95(17)
O8 S2 C42 106.36(19)
O7 S2 C42 108.41(18)
N1 S2 C42 106.73(18)

loop_
_geom_bond_atom_site_label_1
_geom_bond_atom_site_label_2
_geom_bond_distance
C1 C6 1.389(6)
C1 C2 1.393(5)
C1 N1 1.445(5)
C2 C3 1.377(6)
C2 H2 0.9500
C3 C4 1.372(7)
C3 H3 0.9500
C4 C5 1.382(6)
C4 H4 0.9500
C5 C6 1.387(6)
C5 H5 0.9500
C6 C7 1.522(5)
C7 C9 1.489(6)
C7 C8 1.552(5)
C7 H7 1.0000
C8 C14 1.532(5)
C8 C35 1.549(5)
C8 H8 1.0000
C9 C10 1.318(6)
C9 H9 0.9500
C10 O1 1.372(5)
C10 C11 1.501(6)
C11 O2 1.200(5)
C11 O3 1.323(5)
C12 C13 1.441(7)
C12 O3 1.465(6)
C12 H12A 0.9900
C12 H12B 0.9900
C13 H13A 0.9800
C13 H13B 0.9800
C13 H13C 0.9800
C14 N2 1.435(4)
C14 O1 1.467(5)
C14 H14 1.0000
C15 N2 1.482(4)
C15 C16 1.502(5)
C15 H15A 0.9900
C15 H15B 0.9900
C16 C17 1.536(5)
C16 H16A 0.9900
C16 H16B 0.9900
C17 C18 1.551(5)
C17 H17A 0.9900
C17 H17B 0.9900
C18 N2 1.486(4)
C18 C19 1.560(5)
C18 H18 1.0000
C19 O4 1.439(4)
C19 C26 1.530(5)
C19 C20 1.546(5)
C20 C21 1.378(6)
C20 C25 1.388(6)
C21 C22 1.392(6)
C21 H21 0.9500
C22 C23 1.374(7)
C22 H22 0.9500
C23 C24 1.363(7)
C23 H23 0.9500
C24 C25 1.393(6)
C24 H24 0.9500
C25 H25 0.9500
C26 C31 1.383(6)
C26 C27 1.408(5)
C27 C28 1.392(6)
C27 H27 0.9500
C28 C29 1.386(7)
C28 H28 0.9500
C29 C30 1.362(6)
C29 H29 0.9500
C30 C31 1.400(6)
C30 H30 0.9500
C31 H31 0.9500
C32 S1 1.840(4)
C32 H32A 0.9800
C32 H32B 0.9800
C32 H32C 0.9800
C33 S1 1.847(5)
C33 H33A 0.9800
C33 H33B 0.9800
C33 H33C 0.9800
C34 S1 1.854(4)
C34 H34A 0.9800
C34 H34B 0.9800
C34 H34C 0.9800
C35 N1 1.498(5)
C35 C36 1.516(5)
C35 H35 1.0000
C36 C37 1.389(5)
C36 C41 1.401(5)
C37 C38 1.377(5)
C37 H37 0.9500
C38 C39 1.372(5)
C38 H38 0.9500
C39 C40 1.373(5)
C39 N3 1.475(5)
C40 C41 1.380(5)
C40 H40 0.9500
C41 H41 0.9500
C42 C48 1.372(5)
C42 C43 1.389(6)
C42 S2 1.770(4)
C43 C44 1.393(6)
C43 H43 0.9500
C44 C45 1.369(6)
C44 H44 0.9500
C45 C47 1.403(6)
C45 C46 1.511(6)
C46 H46A 0.9800
C46 H46B 0.9800
C46 H46C 0.9800
C47 C48 1.375(6)
C47 H47 0.9500
C48 H48 0.9500
N1 S2 1.632(4)
N3 O6 1.212(5)
N3 O5 1.215(5)
O4 S1 1.653(2)
O7 S2 1.434(3)
O8 S2 1.428(3)
